data_4028882
loop_
_publ_author_name
'Nared Phetrak'
'Thanya Rukkijakan'
'Jakkapan Sirijaraensre'
'Samran Prabpai'
'Palangpon Kongsaeree'
'Chayada Klinchan'
'Pitak Chuawong'

_publ_contact_author_address
;Department of Chemistry, Faculty of Science
Mahidol University
Bangkok 10400, Thailand    
;
_publ_contact_author_email palangpon.kon@mahidol.ac.th
_publ_contact_author_fax +662-354-7151
_publ_contact_author_name 'Palangpon Kongsaeree'
_publ_contact_author_phone +662-201-5190
_publ_section_title
;
 Regioselectivity of Larock Heteroannulation: A Contribution from
 Electronic Properties of Diarylacetylenes
;
_journal_name_full 'Journal of Organic Chemistry'
_journal_page_first 12703
_journal_page_last 12709
_journal_paper_doi 10.1021/jo402304s
_journal_volume 78
_journal_year 2013
_chemical_absolute_configuration unk
_chemical_compound_source synthesis
_chemical_formula_moiety 'C22 H18 N2 O'
_chemical_formula_sum 'C22 H18 N2 O'
_chemical_formula_weight 326.38
_space_group_crystal_system monoclinic
_space_group_IT_number 14
_space_group_name_Hall '-P 2ybc'
_space_group_name_H-M_alt 'P 1 21/c 1'
_symmetry_cell_setting monoclinic
_symmetry_Int_Tables_number 14
_symmetry_space_group_name_Hall '-P 2ybc'
_symmetry_space_group_name_H-M 'P 1 21/c 1'
_atom_sites_solution_hydrogens mixed
_atom_sites_solution_primary iterative
_cell_angle_alpha 90
_cell_angle_beta 102.5120(13)
_cell_angle_gamma 90
_cell_formula_units_Z 4
_cell_length_a 8.7580(3)
_cell_length_b 19.8830(6)
_cell_length_c 9.7210(3)
_cell_measurement_reflns_used 2173
_cell_measurement_temperature 298(2)
_cell_volume 1652.57(9)
_computing_structure_refinement 'SHELXL-2013 (Sheldrick, 2013)'
_diffrn_ambient_temperature 298(2)
_diffrn_measured_fraction_theta_full 0.861
_diffrn_measured_fraction_theta_max 0.976
_diffrn_orient_matrix_type X=UH
_diffrn_orient_matrix_UB_11 0.01482
_diffrn_orient_matrix_UB_12 0.09629
_diffrn_orient_matrix_UB_13 0.06472
_diffrn_orient_matrix_UB_21 0.04903
_diffrn_orient_matrix_UB_22 0.00000
_diffrn_orient_matrix_UB_23 -0.01122
_diffrn_orient_matrix_UB_31 -0.01600
_diffrn_orient_matrix_UB_32 0.07719
_diffrn_orient_matrix_UB_33 -0.06992
_diffrn_radiation_probe x-ray
_diffrn_radiation_type MoK\a
_diffrn_radiation_wavelength 0.71073
_diffrn_reflns_av_unetI/netI 0.0439
_diffrn_reflns_limit_h_max 10
_diffrn_reflns_limit_h_min 0
_diffrn_reflns_limit_k_max 22
_diffrn_reflns_limit_k_min 0
_diffrn_reflns_limit_l_max 10
_diffrn_reflns_limit_l_min -11
_diffrn_reflns_number 6611
_diffrn_reflns_point_group_measured_fraction_max 0.976
_diffrn_reflns_theta_full 25.242
_diffrn_reflns_theta_max 24.178
_diffrn_reflns_theta_min 4.088
_exptl_absorpt_coefficient_mu 0.081
_exptl_crystal_colour colorless
_exptl_crystal_density_diffrn 1.312
_exptl_crystal_description Prism
_exptl_crystal_F_000 688
_exptl_crystal_size_max 0.25
_exptl_crystal_size_mid 0.15
_exptl_crystal_size_min 0.10
_refine_diff_density_max 0.184
_refine_diff_density_min -0.203
_refine_diff_density_rms 0.046
_refine_ls_extinction_coef 0.023(5)
_refine_ls_extinction_expression Fc^*^=kFc[1+0.001xFc^2^\l^3^/sin(2\q)]^-1/4^
_refine_ls_extinction_method SHELXL
_refine_ls_goodness_of_fit_ref 1.095
_refine_ls_hydrogen_treatment mixed
_refine_ls_matrix_type full
_refine_ls_number_parameters 232
_refine_ls_number_reflns 2584
_refine_ls_number_restraints 0
_refine_ls_restrained_S_all 1.095
_refine_ls_R_factor_all 0.0830
_refine_ls_R_factor_gt 0.0505
_refine_ls_shift/su_max 0.000
_refine_ls_shift/su_mean 0.000
_refine_ls_structure_factor_coef Fsqd
_refine_ls_weighting_details 'w=1/[\s^2^(Fo^2^)+(0.0897P)^2^+0.0868P] where P=(Fo^2^+2Fc^2^)/3'
_refine_ls_weighting_scheme calc
_refine_ls_wR_factor_gt 0.1323
_refine_ls_wR_factor_ref 0.1507
_reflns_Friedel_coverage 0.000
_reflns_number_gt 1797
_reflns_number_total 2584
_reflns_threshold_expression 'I > 2\s(I)'
_cod_data_source_file jo402304s_si_002_2.cif
_cod_data_source_block 9c
_cod_original_sg_symbol_H-M 'P 21/c'
_cod_database_code 4028882
_olex2_refinement_description
;
1. Fixed Uiso
 At 1.2 times of:
  All C(H) groups, All N(H) groups
 At 1.5 times of:
  All C(H,H,H) groups
2.a Aromatic/amide H refined with riding coordinates:
 N1(H1), C2(H2), C16(H16), C19(H19), C20(H20), C4(H4), C17(H17), C13(H13),
 C11(H11), C5(H5), C3(H3), C14(H14), C10(H10), C12(H12)
2.b Idealised Me refined as rotating group:
 C22(H22A,H22B,H22C)
;
_shelx_space_group_comment
;
The symmetry employed for this shelxl refinement is uniquely defined
by the following loop, which should always be used as a source of
symmetry information in preference to the above space-group names.
They are only intended as comments.
;
_shelxl_version_number 2013-4

loop_
_space_group_symop_operation_xyz
'x, y, z'
'-x, y+1/2, -z+1/2'
'-x, -y, -z'
'x, -y-1/2, z-1/2'

loop_
_atom_site_label
_atom_site_type_symbol
_atom_site_fract_x
_atom_site_fract_y
_atom_site_fract_z
_atom_site_U_iso_or_equiv
_atom_site_adp_type
_atom_site_occupancy
_atom_site_site_symmetry_order
_atom_site_calc_flag
_atom_site_refinement_flags_posn
_atom_site_refinement_flags_adp
C1 C 1.2607(3) 0.33518(11) 0.1434(2) 0.0389(6) Uani 1 1 d . .
N1 N 1.1790(2) 0.28011(9) 0.1713(2) 0.0428(5) Uani 1 1 d . .
H1 H 1.2026 0.2391 0.1572 0.051 Uiso 1 1 calc R U
C2 C 1.3984(3) 0.33987(12) 0.0953(3) 0.0484(7) Uani 1 1 d . .
H2 H 1.4457 0.3019 0.0673 0.058 Uiso 1 1 calc R U
C16 C 0.8810(3) 0.47014(10) 0.2148(2) 0.0371(6) Uani 1 1 d . .
H16 H 0.9001 0.4773 0.1255 0.045 Uiso 1 1 calc R U
C19 C 0.8230(3) 0.44970(11) 0.4761(2) 0.0393(6) Uani 1 1 d . .
H19 H 0.8025 0.4422 0.5648 0.047 Uiso 1 1 calc R U
C18 C 0.7600(2) 0.50546(10) 0.4000(2) 0.0345(6) Uani 1 1 d . .
H18 H 0.642(3) 0.5357(12) 0.533(3) 0.052(8) Uiso 1 1 d . .
N18 N 0.6647(2) 0.54906(9) 0.4607(2) 0.0409(5) Uani 1 1 d . .
C20 C 0.9156(3) 0.40508(10) 0.4230(2) 0.0397(6) Uani 1 1 d . .
H20 H 0.9579 0.3682 0.4769 0.048 Uiso 1 1 calc R U
C4 C 1.3902(3) 0.45972(12) 0.1286(3) 0.0487(7) Uani 1 1 d . .
H4 H 1.4365 0.5016 0.1247 0.058 Uiso 1 1 calc R U
C15 C 0.9467(3) 0.41425(10) 0.2903(2) 0.0344(6) Uani 1 1 d . .
C17 C 0.7887(3) 0.51544(11) 0.2667(2) 0.0392(6) Uani 1 1 d . .
H17 H 0.7460 0.5523 0.2130 0.047 Uiso 1 1 calc R U
C8 C 1.0527(3) 0.30026(10) 0.2257(2) 0.0377(6) Uani 1 1 d . .
C22 C 0.5390(3) 0.64863(13) 0.5245(3) 0.0536(7) Uani 1 1 d . .
H22A H 0.5926 0.6875 0.5696 0.080 Uiso 1 1 calc R U
H22B H 0.5197 0.6178 0.5948 0.080 Uiso 1 1 calc R U
H22C H 0.4412 0.6621 0.4654 0.080 Uiso 1 1 calc R U
C13 C 0.6971(3) 0.21636(13) 0.3032(3) 0.0573(7) Uani 1 1 d . .
H13 H 0.5927 0.2264 0.3000 0.069 Uiso 1 1 calc R U
C11 C 0.9104(3) 0.13967(13) 0.3552(3) 0.0585(8) Uani 1 1 d . .
H11 H 0.9504 0.0978 0.3869 0.070 Uiso 1 1 calc R U
C5 C 1.2514(3) 0.45537(11) 0.1717(2) 0.0415(6) Uani 1 1 d . .
H5 H 1.2025 0.4940 0.1947 0.050 Uiso 1 1 calc R U
C3 C 1.4621(3) 0.40283(12) 0.0908(3) 0.0526(7) Uani 1 1 d . .
H3 H 1.5559 0.4073 0.0615 0.063 Uiso 1 1 calc R U
C9 C 0.9492(3) 0.24978(10) 0.2670(2) 0.0388(6) Uani 1 1 d . .
C7 C 1.0521(3) 0.36928(10) 0.2329(2) 0.0361(6) Uani 1 1 d . .
C21 C 0.6375(3) 0.61513(11) 0.4369(3) 0.0402(6) Uani 1 1 d . .
O21 O 0.6867(2) 0.64605(8) 0.3465(2) 0.0651(6) Uani 1 1 d . .
C6 C 1.1843(3) 0.39230(10) 0.1807(2) 0.0352(6) Uani 1 1 d . .
C14 C 0.7921(3) 0.26369(12) 0.2614(3) 0.0493(7) Uani 1 1 d . .
H14 H 0.7511 0.3054 0.2291 0.059 Uiso 1 1 calc R U
C10 C 1.0059(3) 0.18667(11) 0.3143(3) 0.0472(7) Uani 1 1 d . .
H10 H 1.1103 0.1762 0.3181 0.057 Uiso 1 1 calc R U
C12 C 0.7554(4) 0.15413(14) 0.3497(3) 0.0610(8) Uani 1 1 d . .
H12 H 0.6906 0.1221 0.3772 0.073 Uiso 1 1 calc R U

loop_
_atom_site_aniso_label
_atom_site_aniso_U_11
_atom_site_aniso_U_22
_atom_site_aniso_U_33
_atom_site_aniso_U_23
_atom_site_aniso_U_13
_atom_site_aniso_U_12
C1 0.0353(14) 0.0357(13) 0.0456(14) 0.0001(10) 0.0085(12) -0.0009(11)
N1 0.0409(12) 0.0291(10) 0.0603(13) -0.0057(9) 0.0150(10) 0.0017(9)
C2 0.0425(15) 0.0500(16) 0.0567(16) -0.0023(12) 0.0194(13) 0.0079(12)
C16 0.0353(14) 0.0352(12) 0.0416(13) 0.0020(10) 0.0102(11) 0.0003(11)
C19 0.0413(14) 0.0354(12) 0.0436(14) 0.0028(10) 0.0144(12) -0.0005(11)
C18 0.0282(13) 0.0290(11) 0.0472(14) -0.0036(10) 0.0101(11) -0.0012(10)
N18 0.0436(13) 0.0347(11) 0.0493(13) 0.0059(9) 0.0208(11) 0.0057(9)
C20 0.0412(15) 0.0309(12) 0.0463(15) 0.0053(10) 0.0078(12) 0.0004(11)
C4 0.0471(16) 0.0403(14) 0.0625(17) 0.0113(12) 0.0200(14) -0.0048(12)
C15 0.0277(13) 0.0297(12) 0.0451(14) -0.0022(10) 0.0067(11) -0.0025(10)
C17 0.0375(14) 0.0338(12) 0.0460(14) 0.0048(10) 0.0087(11) 0.0045(11)
C8 0.0330(13) 0.0337(13) 0.0473(14) -0.0038(10) 0.0103(11) 0.0013(10)
C22 0.0531(17) 0.0551(15) 0.0542(16) 0.0026(12) 0.0150(14) 0.0184(13)
C13 0.0449(16) 0.0554(17) 0.0759(19) -0.0109(14) 0.0226(15) -0.0130(14)
C11 0.069(2) 0.0386(14) 0.0696(19) 0.0063(12) 0.0179(16) -0.0084(14)
C5 0.0421(15) 0.0363(13) 0.0472(15) 0.0082(10) 0.0124(12) 0.0024(11)
C3 0.0467(16) 0.0554(16) 0.0621(18) 0.0052(13) 0.0260(14) -0.0020(13)
C9 0.0392(14) 0.0306(12) 0.0466(14) -0.0022(10) 0.0091(11) -0.0029(11)
C7 0.0326(13) 0.0313(12) 0.0451(14) 0.0009(10) 0.0096(11) -0.0004(10)
C21 0.0346(14) 0.0391(13) 0.0481(15) -0.0010(11) 0.0120(12) 0.0043(11)
O21 0.0804(15) 0.0393(10) 0.0904(15) 0.0106(9) 0.0507(12) 0.0072(9)
C6 0.0318(13) 0.0326(12) 0.0408(13) 0.0021(10) 0.0071(11) 0.0011(10)
C14 0.0405(15) 0.0385(13) 0.0680(18) -0.0022(12) 0.0102(13) -0.0032(12)
C10 0.0455(15) 0.0382(13) 0.0581(16) 0.0009(11) 0.0119(13) -0.0016(12)
C12 0.069(2) 0.0540(17) 0.0669(19) -0.0017(13) 0.0309(17) -0.0212(15)

loop_
_atom_type_symbol
_atom_type_description
_atom_type_scat_dispersion_real
_atom_type_scat_dispersion_imag
_atom_type_scat_source
C C 0.0033 0.0016 'International Tables Vol C Tables 4.2.6.8 and 6.1.1.4'
H H 0.0000 0.0000 'International Tables Vol C Tables 4.2.6.8 and 6.1.1.4'
N N 0.0061 0.0033 'International Tables Vol C Tables 4.2.6.8 and 6.1.1.4'
O O 0.0106 0.0060 'International Tables Vol C Tables 4.2.6.8 and 6.1.1.4'

loop_
_geom_angle_atom_site_label_1
_geom_angle_atom_site_label_2
_geom_angle_atom_site_label_3
_geom_angle
N1 C1 C2 130.6(2)
N1 C1 C6 107.32(19)
C2 C1 C6 122.0(2)
C1 N1 C8 109.85(17)
C3 C2 C1 117.4(2)
C17 C16 C15 122.7(2)
C20 C19 C18 121.1(2)
C19 C18 N18 118.1(2)
C19 C18 C17 119.0(2)
C17 C18 N18 122.9(2)
C21 N18 C18 128.6(2)
C19 C20 C15 121.0(2)
C5 C4 C3 121.0(2)
C16 C15 C20 117.05(19)
C16 C15 C7 120.47(19)
C20 C15 C7 122.4(2)
C16 C17 C18 119.2(2)
N1 C8 C9 119.95(18)
C7 C8 N1 108.70(18)
C7 C8 C9 131.34(19)
C14 C13 C12 120.5(2)
C10 C11 C12 120.4(3)
C4 C5 C6 119.3(2)
C2 C3 C4 121.6(2)
C14 C9 C8 121.2(2)
C10 C9 C8 120.7(2)
C10 C9 C14 118.1(2)
C8 C7 C15 129.28(18)
C8 C7 C6 106.73(18)
C6 C7 C15 123.88(18)
N18 C21 C22 116.1(2)
O21 C21 N18 122.4(2)
O21 C21 C22 121.5(2)
C1 C6 C7 107.39(18)
C5 C6 C1 118.7(2)
C5 C6 C7 133.7(2)
C13 C14 C9 120.6(2)
C11 C10 C9 121.0(2)
C11 C12 C13 119.5(2)

loop_
_geom_bond_atom_site_label_1
_geom_bond_atom_site_label_2
_geom_bond_distance
C1 N1 1.367(3)
C1 C2 1.388(3)
C1 C6 1.405(3)
N1 C8 1.385(3)
C2 C3 1.375(3)
C16 C15 1.386(3)
C16 C17 1.378(3)
C19 C18 1.380(3)
C19 C20 1.376(3)
C18 N18 1.418(3)
C18 C17 1.386(3)
N18 C21 1.346(3)
C20 C15 1.388(3)
C4 C5 1.372(3)
C4 C3 1.383(3)
C15 C7 1.478(3)
C8 C9 1.465(3)
C8 C7 1.374(3)
C22 C21 1.494(3)
C13 C14 1.374(3)
C13 C12 1.377(4)
C11 C10 1.370(3)
C11 C12 1.377(4)
C5 C6 1.395(3)
C9 C14 1.393(3)
C9 C10 1.391(3)
C7 C6 1.436(3)
C21 O21 1.225(3)
